data_1517132
loop_
_publ_author_name
'Guang-Feng Hou'
'Bo Wen'
'Ying-Hui Yu'
'Jin-Sheng Gao'
'Xiao-Dan Wang'
'Peng-Fei Yan'

_publ_section_title
;
 Two novel 2-fold interpenetration frameworks constructed by
 4,4'-bis(1H-imidazol-1-yl-methyl)biphenyl cobalt(II) coordination polymer
 and the effect of dicarboxylic acid
;
_journal_name_full
;
Inorganica Chimica Acta
;
_journal_page_first 128
_journal_page_last 132
_journal_volume 402
_journal_year 2013
_chemical_formula_moiety 'C28 H24 Co N4 O5'
_chemical_formula_sum 'C28 H24 Co N4 O5'
_chemical_formula_weight 555.44
_space_group_IT_number 88
_symmetry_cell_setting tetragonal
_symmetry_space_group_name_Hall '-I 4ad'
_symmetry_space_group_name_H-M 'I 41/a :2'
_atom_sites_solution_hydrogens geom
_atom_sites_solution_primary direct
_atom_sites_solution_secondary difmap
_cell_angle_alpha 90.00
_cell_angle_beta 90.00
_cell_angle_gamma 90.00
_cell_formula_units_Z 16
_cell_length_a 19.904(3)
_cell_length_b 19.904(3)
_cell_length_c 26.180(5)
_cell_measurement_reflns_used 30129
_cell_measurement_temperature 293(2)
_cell_measurement_theta_max 27.52
_cell_measurement_theta_min 3.16
_cell_volume 10372(3)
_computing_cell_refinement 'RAPID-AUTO (Rigaku 1998 <i>RAPID-AUTO</i>)'
_computing_data_collection 'RAPID-AUTO (Rigaku 1998 <i>RAPID-AUTO</i>)'
_computing_data_reduction 'CrystalClear (Rigaku/MSC, 2002)'
_computing_molecular_graphics 'SHELXTL (Sheldrick, 2008)'
_computing_publication_material SHELXL-97
_computing_structure_refinement 'SHELXL-97 (Sheldrick, 2008)'
_computing_structure_solution 'SHELXS-97 (Sheldrick, 2008)'
_diffrn_ambient_temperature 293(2)
_diffrn_measured_fraction_theta_full 0.997
_diffrn_measured_fraction_theta_max 0.997
_diffrn_measurement_device_type 'Rigaku RAXIS-RAPID'
_diffrn_measurement_method '\w scan'
_diffrn_radiation_monochromator graphite
_diffrn_radiation_source 'fine-focus sealed tube'
_diffrn_radiation_type MoK\a
_diffrn_radiation_wavelength 0.71073
_diffrn_reflns_av_R_equivalents 0.0827
_diffrn_reflns_av_sigmaI/netI 0.0480
_diffrn_reflns_limit_h_max 25
_diffrn_reflns_limit_h_min -25
_diffrn_reflns_limit_k_max 25
_diffrn_reflns_limit_k_min -25
_diffrn_reflns_limit_l_max 33
_diffrn_reflns_limit_l_min -33
_diffrn_reflns_number 46385
_diffrn_reflns_theta_full 27.48
_diffrn_reflns_theta_max 27.48
_diffrn_reflns_theta_min 3.11
_diffrn_standards_decay_% 0
_diffrn_standards_interval_count 0
_diffrn_standards_interval_time 0
_diffrn_standards_number 0
_exptl_absorpt_coefficient_mu 0.708
_exptl_absorpt_correction_T_max 0.8891
_exptl_absorpt_correction_T_min 0.7974
_exptl_absorpt_correction_type multi-scan
_exptl_absorpt_process_details 'ABSCOR (Higashi, 1995)'
_exptl_crystal_colour brown
_exptl_crystal_density_diffrn 1.423
_exptl_crystal_density_method 'not measured'
_exptl_crystal_description block
_exptl_crystal_F_000 4591
_exptl_crystal_size_max 0.34
_exptl_crystal_size_mid 0.19
_exptl_crystal_size_min 0.17
_refine_diff_density_max 0.345
_refine_diff_density_min -0.280
_refine_diff_density_rms 0.055
_refine_ls_extinction_method none
_refine_ls_goodness_of_fit_ref 1.043
_refine_ls_hydrogen_treatment constr
_refine_ls_matrix_type full
_refine_ls_number_parameters 343
_refine_ls_number_reflns 5926
_refine_ls_number_restraints 0
_refine_ls_restrained_S_all 1.043
_refine_ls_R_factor_all 0.0850
_refine_ls_R_factor_gt 0.0495
_refine_ls_shift/su_max 0.002
_refine_ls_shift/su_mean 0.000
_refine_ls_structure_factor_coef Fsqd
_refine_ls_weighting_details 'calc w=1/[\s^2^(Fo^2^)+(0.0523P)^2^+4.0896P] where P=(Fo^2^+2Fc^2^)/3'
_refine_ls_weighting_scheme calc
_refine_ls_wR_factor_gt 0.1044
_refine_ls_wR_factor_ref 0.1167
_reflns_number_gt 3879
_reflns_number_total 5926
_reflns_threshold_expression >2sigma(I)
_cod_data_source_file ICA-2013-402-128-132-2.cif
_cod_data_source_block 2
_cod_original_sg_symbol_H-M 'I 41/a'
_cod_database_code 1517132

loop_
_symmetry_equiv_pos_as_xyz
'x, y, z'
'-y+3/4, x+1/4, z+1/4'
'-x+1/2, -y, z+1/2'
'y+3/4, -x+3/4, z+3/4'
'x+1/2, y+1/2, z+1/2'
'-y+5/4, x+3/4, z+3/4'
'-x+1, -y+1/2, z+1'
'y+5/4, -x+5/4, z+5/4'
'-x, -y, -z'
'y-3/4, -x-1/4, -z-1/4'
'x-1/2, y, -z-1/2'
'-y-3/4, x-3/4, -z-3/4'
'-x+1/2, -y+1/2, -z+1/2'
'y-1/4, -x+1/4, -z+1/4'
'x, y+1/2, -z'
'-y-1/4, x-1/4, -z-1/4'

loop_
_atom_site_label
_atom_site_type_symbol
_atom_site_fract_x
_atom_site_fract_y
_atom_site_fract_z
_atom_site_U_iso_or_equiv
_atom_site_adp_type
_atom_site_occupancy
_atom_site_symmetry_multiplicity
_atom_site_calc_flag
_atom_site_refinement_flags
C1 C 0.19616(15) 0.54648(15) 0.85569(10) 0.0442(7) Uani 1 1 d .
H1 H 0.1785 0.5116 0.8752 0.053 Uiso 1 1 calc R
C2 C 0.22644(17) 0.60706(16) 0.79227(11) 0.0539(8) Uani 1 1 d .
H2 H 0.2340 0.6218 0.7591 0.065 Uiso 1 1 calc R
C3 C 0.24146(17) 0.64187(17) 0.83504(12) 0.0590(9) Uani 1 1 d .
H3 H 0.2609 0.6843 0.8369 0.071 Uiso 1 1 calc R
C4 C 0.21953(18) 0.62357(19) 0.92907(11) 0.0615(9) Uani 1 1 d .
H4A H 0.2580 0.6516 0.9370 0.074 Uiso 1 1 calc R
H4B H 0.2209 0.5844 0.9510 0.074 Uiso 1 1 calc R
C5 C 0.15511(18) 0.66246(17) 0.93845(10) 0.0522(8) Uani 1 1 d .
C6 C 0.0977(2) 0.63052(17) 0.95384(12) 0.0605(9) Uani 1 1 d .
H6 H 0.0993 0.5850 0.9617 0.073 Uiso 1 1 calc R
C7 C 0.03755(18) 0.66437(16) 0.95801(12) 0.0558(8) Uani 1 1 d .
H7 H -0.0003 0.6416 0.9696 0.067 Uiso 1 1 calc R
C8 C 0.03254(16) 0.73188(16) 0.94524(9) 0.0472(7) Uani 1 1 d .
C9 C 0.09147(17) 0.76451(17) 0.93017(11) 0.0527(8) Uani 1 1 d .
H9 H 0.0901 0.8100 0.9222 0.063 Uiso 1 1 calc R
C10 C 0.15167(17) 0.73036(17) 0.92687(11) 0.0546(8) Uani 1 1 d .
H10 H 0.1903 0.7531 0.9168 0.065 Uiso 1 1 calc R
C11 C 0.20060(15) 0.43457(15) 0.65548(10) 0.0446(7) Uani 1 1 d .
H11 H 0.1783 0.4718 0.6422 0.054 Uiso 1 1 calc R
C12 C 0.24377(17) 0.36374(18) 0.70739(11) 0.0595(9) Uani 1 1 d .
H12 H 0.2577 0.3428 0.7373 0.071 Uiso 1 1 calc R
C13 C 0.25398(17) 0.33980(17) 0.65951(11) 0.0581(9) Uani 1 1 d .
H13 H 0.2752 0.2998 0.6506 0.070 Uiso 1 1 calc R
C14 C 0.21704(16) 0.37909(16) 0.57151(10) 0.0474(7) Uani 1 1 d .
H14A H 0.2543 0.3544 0.5567 0.057 Uiso 1 1 calc R
H14B H 0.2156 0.4232 0.5558 0.057 Uiso 1 1 calc R
C15 C 0.15199(15) 0.34229(14) 0.56132(9) 0.0406(6) Uani 1 1 d .
C16 C 0.15264(16) 0.27577(15) 0.54584(10) 0.0476(7) Uani 1 1 d .
H16 H 0.1932 0.2549 0.5380 0.057 Uiso 1 1 calc R
C17 C 0.09298(16) 0.24020(16) 0.54197(11) 0.0494(7) Uani 1 1 d .
H17 H 0.0941 0.1956 0.5314 0.059 Uiso 1 1 calc R
C18 C 0.03155(14) 0.26957(14) 0.55346(9) 0.0382(6) Uani 1 1 d .
C19 C 0.03183(16) 0.33710(15) 0.56771(10) 0.0456(7) Uani 1 1 d .
H19 H -0.0086 0.3584 0.5750 0.055 Uiso 1 1 calc R
C20 C 0.09100(16) 0.37289(15) 0.57118(11) 0.0488(7) Uani 1 1 d .
H20 H 0.0898 0.4181 0.5802 0.059 Uiso 1 1 calc R
C21 C 0.15406(14) 0.37526(14) 0.82522(9) 0.0371(6) Uani 1 1 d .
C22 C 0.13040(13) 0.31492(14) 0.85493(9) 0.0361(6) Uani 1 1 d .
C23 C 0.09501(15) 0.26547(15) 0.82874(10) 0.0476(7) Uani 1 1 d .
H23 H 0.0847 0.2718 0.7944 0.057 Uiso 1 1 calc R
C24 C 0.07496(17) 0.20703(16) 0.85302(12) 0.0539(8) Uani 1 1 d .
H24 H 0.0514 0.1743 0.8351 0.065 Uiso 1 1 calc R
C25 C 0.09018(17) 0.19753(16) 0.90402(12) 0.0558(8) Uani 1 1 d .
H25 H 0.0765 0.1585 0.9206 0.067 Uiso 1 1 calc R
C26 C 0.12586(15) 0.24626(15) 0.93036(10) 0.0463(7) Uani 1 1 d .
H26 H 0.1364 0.2393 0.9646 0.056 Uiso 1 1 calc R
C27 C 0.14610(13) 0.30533(14) 0.90659(9) 0.0371(6) Uani 1 1 d .
C28 C 0.18078(14) 0.35858(15) 0.93751(9) 0.0370(6) Uani 1 1 d .
Co1 Co 0.159817(19) 0.476337(19) 0.758616(12) 0.03668(12) Uani 1 1 d .
N1 N 0.19833(12) 0.54678(12) 0.80536(8) 0.0420(5) Uani 1 1 d .
N2 N 0.22242(13) 0.60244(12) 0.87492(9) 0.0472(6) Uani 1 1 d .
N3 N 0.20970(12) 0.42377(12) 0.70487(8) 0.0429(6) Uani 1 1 d .
N4 N 0.22704(12) 0.38593(12) 0.62705(8) 0.0417(6) Uani 1 1 d .
O1 O 0.10956(10) 0.40826(10) 0.80031(7) 0.0452(5) Uani 1 1 d .
O2 O 0.21443(10) 0.38956(10) 0.82369(6) 0.0458(5) Uani 1 1 d .
O3 O 0.16409(10) 0.41846(10) 0.93221(7) 0.0456(5) Uani 1 1 d .
O4 O 0.22572(10) 0.33897(10) 0.96877(6) 0.0450(5) Uani 1 1 d .
O5 O 0.03316(15) 0.44729(17) 0.88889(13) 0.1143(11) Uani 1 1 d .
H52 H 0.0585 0.4378 0.9140 0.171 Uiso 1 1 d R
H51 H 0.0502 0.4302 0.8621 0.171 Uiso 1 1 d R

loop_
_atom_site_aniso_label
_atom_site_aniso_U_11
_atom_site_aniso_U_22
_atom_site_aniso_U_33
_atom_site_aniso_U_23
_atom_site_aniso_U_13
_atom_site_aniso_U_12
C1 0.0518(18) 0.0434(17) 0.0375(14) -0.0019(12) -0.0023(13) 0.0030(14)
C2 0.067(2) 0.056(2) 0.0382(15) -0.0077(13) 0.0078(14) -0.0170(17)
C3 0.066(2) 0.052(2) 0.0585(19) -0.0151(16) 0.0062(16) -0.0199(17)
C4 0.073(2) 0.072(2) 0.0400(16) -0.0184(15) -0.0155(15) 0.0159(19)
C5 0.066(2) 0.058(2) 0.0319(14) -0.0113(13) -0.0084(14) 0.0095(17)
C6 0.083(3) 0.048(2) 0.0508(17) 0.0010(15) -0.0080(17) 0.0130(19)
C7 0.066(2) 0.050(2) 0.0505(18) 0.0062(14) 0.0005(15) 0.0013(16)
C8 0.061(2) 0.0526(19) 0.0285(13) -0.0018(12) -0.0046(13) 0.0057(15)
C9 0.071(2) 0.0466(18) 0.0405(15) -0.0022(13) 0.0018(15) 0.0049(16)
C10 0.060(2) 0.059(2) 0.0448(16) -0.0069(15) 0.0009(14) 0.0019(17)
C11 0.061(2) 0.0405(16) 0.0322(13) -0.0018(12) 0.0026(13) 0.0012(14)
C12 0.068(2) 0.072(2) 0.0391(15) 0.0024(15) -0.0050(15) 0.0223(18)
C13 0.068(2) 0.061(2) 0.0456(16) -0.0069(15) -0.0009(15) 0.0264(17)
C14 0.059(2) 0.0522(19) 0.0308(12) -0.0056(12) 0.0086(13) -0.0019(15)
C15 0.0527(18) 0.0420(16) 0.0271(12) -0.0006(11) 0.0030(12) 0.0000(13)
C16 0.0507(19) 0.0503(18) 0.0418(15) -0.0109(13) 0.0025(13) 0.0082(15)
C17 0.060(2) 0.0431(17) 0.0451(15) -0.0153(13) 0.0004(14) 0.0047(15)
C18 0.0491(17) 0.0387(16) 0.0267(12) 0.0006(11) -0.0004(11) 0.0056(12)
C19 0.0519(18) 0.0394(17) 0.0456(15) 0.0005(13) 0.0047(13) 0.0114(14)
C20 0.060(2) 0.0372(16) 0.0490(16) -0.0043(13) 0.0038(14) 0.0072(15)
C21 0.0433(17) 0.0447(16) 0.0232(11) -0.0028(11) -0.0033(11) -0.0028(13)
C22 0.0359(15) 0.0423(16) 0.0301(12) 0.0021(11) -0.0023(11) 0.0007(12)
C23 0.0531(19) 0.0527(19) 0.0368(14) 0.0023(13) -0.0125(13) -0.0050(15)
C24 0.062(2) 0.0450(18) 0.0543(17) -0.0002(14) -0.0131(15) -0.0134(15)
C25 0.065(2) 0.0496(19) 0.0525(17) 0.0108(15) 0.0017(16) -0.0131(16)
C26 0.0547(19) 0.0507(18) 0.0335(13) 0.0087(12) 0.0033(13) -0.0047(14)
C27 0.0379(15) 0.0425(16) 0.0309(12) 0.0014(11) 0.0031(11) 0.0022(12)
C28 0.0397(16) 0.0472(17) 0.0241(11) 0.0017(11) 0.0058(11) -0.0003(13)
Co1 0.0428(2) 0.0393(2) 0.02799(17) -0.00317(15) -0.00022(15) -0.00459(17)
N1 0.0469(14) 0.0424(14) 0.0367(12) -0.0060(10) -0.0002(10) -0.0049(11)
N2 0.0526(16) 0.0483(15) 0.0407(12) -0.0146(11) -0.0065(11) 0.0050(12)
N3 0.0510(15) 0.0444(14) 0.0333(11) -0.0044(10) -0.0011(10) 0.0030(11)
N4 0.0485(15) 0.0444(14) 0.0324(11) -0.0031(10) 0.0023(10) 0.0002(11)
O1 0.0469(12) 0.0490(12) 0.0396(10) 0.0133(9) -0.0101(9) -0.0040(9)
O2 0.0411(12) 0.0613(13) 0.0350(9) 0.0034(9) 0.0010(8) -0.0089(10)
O3 0.0560(13) 0.0459(13) 0.0348(9) -0.0012(9) 0.0016(9) 0.0017(10)
O4 0.0468(12) 0.0548(13) 0.0335(9) -0.0010(9) -0.0107(8) 0.0022(10)
O5 0.080(2) 0.127(3) 0.136(3) 0.001(2) 0.025(2) 0.043(2)

loop_
_atom_type_symbol
_atom_type_description
_atom_type_scat_dispersion_real
_atom_type_scat_dispersion_imag
_atom_type_scat_source
C C 0.0033 0.0016 'International Tables Vol C Tables 4.2.6.8 and 6.1.1.4'
H H 0.0000 0.0000 'International Tables Vol C Tables 4.2.6.8 and 6.1.1.4'
Co Co 0.3494 0.9721 'International Tables Vol C Tables 4.2.6.8 and 6.1.1.4'
N N 0.0061 0.0033 'International Tables Vol C Tables 4.2.6.8 and 6.1.1.4'
O O 0.0106 0.0060 'International Tables Vol C Tables 4.2.6.8 and 6.1.1.4'

loop_
_geom_angle_atom_site_label_1
_geom_angle_atom_site_label_2
_geom_angle_atom_site_label_3
_geom_angle
_geom_angle_site_symmetry_1
_geom_angle_site_symmetry_3
N1 C1 N2 111.2(3) . .
N1 C1 H1 124.4 . .
N2 C1 H1 124.4 . .
C3 C2 N1 109.4(3) . .
C3 C2 H2 125.3 . .
N1 C2 H2 125.3 . .
C2 C3 N2 106.2(3) . .
C2 C3 H3 126.9 . .
N2 C3 H3 126.9 . .
N2 C4 C5 109.4(2) . .
N2 C4 H4A 109.8 . .
C5 C4 H4A 109.8 . .
N2 C4 H4B 109.8 . .
C5 C4 H4B 109.8 . .
H4A C4 H4B 108.2 . .
C6 C5 C10 118.4(3) . .
C6 C5 C4 121.1(3) . .
C10 C5 C4 120.2(3) . .
C5 C6 C7 121.4(3) . .
C5 C6 H6 119.3 . .
C7 C6 H6 119.3 . .
C6 C7 C8 121.1(3) . .
C6 C7 H7 119.4 . .
C8 C7 H7 119.4 . .
C7 C8 C9 117.2(3) . .
C7 C8 C8 122.2(4) . 7_464
C9 C8 C8 120.5(3) . 7_464
C10 C9 C8 121.2(3) . .
C10 C9 H9 119.4 . .
C8 C9 H9 119.4 . .
C9 C10 C5 120.6(3) . .
C9 C10 H10 119.7 . .
C5 C10 H10 119.7 . .
N3 C11 N4 112.0(3) . .
N3 C11 H11 124.0 . .
N4 C11 H11 124.0 . .
C13 C12 N3 109.6(3) . .
C13 C12 H12 125.2 . .
N3 C12 H12 125.2 . .
C12 C13 N4 106.3(3) . .
C12 C13 H13 126.8 . .
N4 C13 H13 126.8 . .
N4 C14 C15 109.5(2) . .
N4 C14 H14A 109.8 . .
C15 C14 H14A 109.8 . .
N4 C14 H14B 109.8 . .
C15 C14 H14B 109.8 . .
H14A C14 H14B 108.2 . .
C20 C15 C16 119.0(3) . .
C20 C15 C14 120.4(3) . .
C16 C15 C14 120.5(3) . .
C15 C16 C17 120.1(3) . .
C15 C16 H16 119.9 . .
C17 C16 H16 119.9 . .
C16 C17 C18 121.6(3) . .
C16 C17 H17 119.2 . .
C18 C17 H17 119.2 . .
C17 C18 C19 117.4(3) . .
C17 C18 C18 121.8(3) . 7_454
C19 C18 C18 120.7(3) . 7_454
C20 C19 C18 121.2(3) . .
C20 C19 H19 119.4 . .
C18 C19 H19 119.4 . .
C19 C20 C15 120.6(3) . .
C19 C20 H20 119.7 . .
C15 C20 H20 119.7 . .
O2 C21 O1 122.5(2) . .
O2 C21 C22 120.3(2) . .
O1 C21 C22 117.1(2) . .
C23 C22 C27 119.5(2) . .
C23 C22 C21 117.9(2) . .
C27 C22 C21 122.5(2) . .
C24 C23 C22 120.9(3) . .
C24 C23 H23 119.5 . .
C22 C23 H23 119.5 . .
C25 C24 C23 119.7(3) . .
C25 C24 H24 120.2 . .
C23 C24 H24 120.2 . .
C24 C25 C26 119.8(3) . .
C24 C25 H25 120.1 . .
C26 C25 H25 120.1 . .
C25 C26 C27 121.2(2) . .
C25 C26 H26 119.4 . .
C27 C26 H26 119.4 . .
C26 C27 C22 118.9(3) . .
C26 C27 C28 119.3(2) . .
C22 C27 C28 121.8(2) . .
O3 C28 O4 123.5(3) . .
O3 C28 C27 119.5(2) . .
O4 C28 C27 116.9(2) . .
O4 Co1 O1 104.76(8) 4_454 .
O4 Co1 N1 104.70(9) 4_454 .
O1 Co1 N1 109.24(9) . .
O4 Co1 N3 103.37(9) 4_454 .
O1 Co1 N3 105.95(9) . .
N1 Co1 N3 126.77(10) . .
C1 N1 C2 105.5(2) . .
C1 N1 Co1 126.3(2) . .
C2 N1 Co1 127.92(18) . .
C1 N2 C3 107.6(2) . .
C1 N2 C4 125.8(3) . .
C3 N2 C4 125.6(3) . .
C11 N3 C12 104.8(2) . .
C11 N3 Co1 122.0(2) . .
C12 N3 Co1 131.34(19) . .
C11 N4 C13 107.3(2) . .
C11 N4 C14 124.5(2) . .
C13 N4 C14 127.4(2) . .
C21 O1 Co1 106.16(17) . .
C28 O4 Co1 117.05(18) . 2
H52 O5 H51 108.1 . .

loop_
_geom_bond_atom_site_label_1
_geom_bond_atom_site_label_2
_geom_bond_distance
_geom_bond_site_symmetry_2
C1 N1 1.318(3) .
C1 N2 1.329(4) .
C1 H1 0.9300 .
C2 C3 1.350(4) .
C2 N1 1.367(4) .
C2 H2 0.9300 .
C3 N2 1.360(4) .
C3 H3 0.9300 .
C4 N2 1.480(3) .
C4 C5 1.518(5) .
C4 H4A 0.9700 .
C4 H4B 0.9700 .
C5 C6 1.369(5) .
C5 C10 1.387(5) .
C6 C7 1.378(5) .
C6 H6 0.9300 .
C7 C8 1.388(4) .
C7 H7 0.9300 .
C8 C9 1.397(5) .
C8 C8 1.483(6) 7_464
C9 C10 1.380(4) .
C9 H9 0.9300 .
C10 H10 0.9300 .
C11 N3 1.323(3) .
C11 N4 1.330(3) .
C11 H11 0.9300 .
C12 C13 1.356(4) .
C12 N3 1.376(4) .
C12 H12 0.9300 .
C13 N4 1.361(4) .
C13 H13 0.9300 .
C14 N4 1.474(3) .
C14 C15 1.511(4) .
C14 H14A 0.9700 .
C14 H14B 0.9700 .
C15 C20 1.383(4) .
C15 C16 1.385(4) .
C16 C17 1.386(4) .
C16 H16 0.9300 .
C17 C18 1.388(4) .
C17 H17 0.9300 .
C18 C19 1.395(4) .
C18 C18 1.478(6) 7_454
C19 C20 1.379(4) .
C19 H19 0.9300 .
C20 H20 0.9300 .
C21 O2 1.235(3) .
C21 O1 1.281(3) .
C21 C22 1.506(4) .
C22 C23 1.391(4) .
C22 C27 1.401(3) .
C23 C24 1.384(4) .
C23 H23 0.9300 .
C24 C25 1.382(4) .
C24 H24 0.9300 .
C25 C26 1.386(4) .
C25 H25 0.9300 .
C26 C27 1.390(4) .
C26 H26 0.9300 .
C27 C28 1.502(4) .
C28 O3 1.245(3) .
C28 O4 1.274(3) .
Co1 O4 1.9968(19) 4_454
Co1 O1 2.0071(19) .
Co1 N1 2.013(2) .
Co1 N3 2.015(2) .
O4 Co1 1.9968(19) 2
O5 H52 0.8499 .
O5 H51 0.8502 .

loop_
_geom_hbond_atom_site_label_D
_geom_hbond_atom_site_label_H
_geom_hbond_atom_site_label_A
_geom_hbond_distance_DH
_geom_hbond_distance_HA
_geom_hbond_distance_DA
_geom_hbond_angle_DHA
O5 H51 O1 0.85 2.05 2.880(4) 165.1
O5 H52 O3 0.85 2.19 2.899(4) 141.0
